data_7126139
loop_
_publ_author_name
'Abdelraheem, Eman M. M.'
'Goodwin, Imogen'
'Shaabani, Shabnam'
'de Haan, Michel P.'
'Kurpiewska, Katarzyna'
'Kalinowska-T\/lu\'scik, Justyna'
'D\"omling, Alexander'

_publ_section_title
;
 'Atypical Ugi' tetrazoles.
;
_journal_issue 12
_journal_name_full 'Chemical communications (Cambridge, England)'
_journal_page_first 1799
_journal_page_last 1802
_journal_paper_doi 10.1039/c9cc09194g
_journal_volume 56
_journal_year 2020
_chemical_formula_moiety 'C30 H32 Cl N7 O'
_chemical_formula_sum 'C30 H32 Cl N7 O'
_chemical_formula_weight 542.07
_space_group_IT_number 14
_space_group_name_Hall '-P 2yn'
_space_group_name_H-M_alt 'P 1 21/n 1'
_symmetry_cell_setting monoclinic
_symmetry_Int_Tables_number 14
_symmetry_space_group_name_Hall '-P 2yn'
_symmetry_space_group_name_H-M 'P 1 21/n 1'
_atom_sites_solution_hydrogens mixed
_audit_creation_date 2018-02-20T20:19:43-00:00
_audit_creation_method 'WinGX routine CIF_UPDATE'
_audit_update_record
;
2018-05-22 deposited with the CCDC.	2020-01-07 downloaded from the CCDC.
;
_cell_angle_alpha 90
_cell_angle_beta 90.374(3)
_cell_angle_gamma 90
_cell_formula_units_Z 4
_cell_length_a 9.8002(3)
_cell_length_b 15.1210(5)
_cell_length_c 19.4804(7)
_cell_measurement_reflns_used 10632
_cell_measurement_temperature 130(2)
_cell_measurement_theta_max 71.182
_cell_measurement_theta_min 4.534
_cell_volume 2886.72(17)
_computing_cell_refinement 'CrysAlisPro 1.171.38.41r (Rigaku OD, 2015)'
_computing_data_collection 'CrysAlisPro 1.171.38.41r (Rigaku OD, 2015)'
_computing_data_reduction 'CrysAlisPro 1.171.38.41r (Rigaku OD, 2015)'
_computing_structure_refinement 'SHELXL-2014/6 (Sheldrick, 2014)'
_diffrn_ambient_environment N~2~
_diffrn_ambient_temperature 130(2)
_diffrn_detector 'CCD plate'
_diffrn_detector_area_resol_mean 10.3756
_diffrn_detector_type Atlas
_diffrn_measured_fraction_theta_full 1
_diffrn_measured_fraction_theta_max 0.984
_diffrn_measurement_device 'four-circle diffractometer'
_diffrn_measurement_device_type 'SuperNova, Dual, Cu at zero, Atlas'
_diffrn_measurement_method '\w scans'
_diffrn_orient_matrix_type 'CrysAlisPro convention (1999,Acta A55,543-557)'
_diffrn_orient_matrix_UB_11 0.0124811
_diffrn_orient_matrix_UB_12 -0.0616891
_diffrn_orient_matrix_UB_13 0.0626747
_diffrn_orient_matrix_UB_21 0.0085595
_diffrn_orient_matrix_UB_22 -0.0805177
_diffrn_orient_matrix_UB_23 -0.0481414
_diffrn_orient_matrix_UB_31 0.1565604
_diffrn_orient_matrix_UB_32 0.0093591
_diffrn_orient_matrix_UB_33 -0.0018462
_diffrn_radiation_monochromator mirror
_diffrn_radiation_probe x-ray
_diffrn_radiation_type CuK\a
_diffrn_radiation_wavelength 1.54184
_diffrn_reflns_av_R_equivalents 0.0477
_diffrn_reflns_av_unetI/netI 0.0344
_diffrn_reflns_Laue_measured_fraction_full 1
_diffrn_reflns_Laue_measured_fraction_max 0.984
_diffrn_reflns_limit_h_max 11
_diffrn_reflns_limit_h_min -9
_diffrn_reflns_limit_k_max 18
_diffrn_reflns_limit_k_min -18
_diffrn_reflns_limit_l_max 23
_diffrn_reflns_limit_l_min -21
_diffrn_reflns_number 18364
_diffrn_reflns_point_group_measured_fraction_full 1
_diffrn_reflns_point_group_measured_fraction_max 0.984
_diffrn_reflns_theta_full 67.684
_diffrn_reflns_theta_max 71.916
_diffrn_reflns_theta_min 3.7
_diffrn_source 'micro-focus sealed X-ray tube'
_diffrn_source_type 'SuperNova (Cu) X-ray Source'
_exptl_absorpt_coefficient_mu 1.451
_exptl_absorpt_correction_T_max 1
_exptl_absorpt_correction_T_min 0.15188
_exptl_absorpt_correction_type multi-scan
_exptl_absorpt_process_details
;
        CrysAlisPro 1.171.38.41r (Rigaku Oxford Diffraction, 2015)
        Empirical absorption correction using spherical harmonics,
 implemented in SCALE3 ABSPACK scaling algorithm.
;
_exptl_crystal_colour white
_exptl_crystal_density_diffrn 1.247
_exptl_crystal_description prism
_exptl_crystal_F_000 1144
_exptl_crystal_size_max 0.6
_exptl_crystal_size_mid 0.6
_exptl_crystal_size_min 0.4
_refine_diff_density_max 0.292
_refine_diff_density_min -0.491
_refine_diff_density_rms 0.047
_refine_ls_extinction_coef 0.0028(2)
_refine_ls_extinction_expression Fc^*^=kFc[1+0.001xFc^2^\l^3^/sin(2\q)]^-1/4^
_refine_ls_extinction_method SHELXL
_refine_ls_goodness_of_fit_ref 1.037
_refine_ls_hydrogen_treatment mixed
_refine_ls_matrix_type full
_refine_ls_number_parameters 367
_refine_ls_number_reflns 5568
_refine_ls_number_restraints 0
_refine_ls_restrained_S_all 1.037
_refine_ls_R_factor_all 0.0496
_refine_ls_R_factor_gt 0.0444
_refine_ls_shift/su_max 0
_refine_ls_shift/su_mean 0
_refine_ls_structure_factor_coef Fsqd
_refine_ls_weighting_details 'w=1/[\s^2^(Fo^2^)+(0.0717P)^2^+0.8336P] where P=(Fo^2^+2Fc^2^)/3'
_refine_ls_weighting_scheme calc
_refine_ls_wR_factor_gt 0.1221
_refine_ls_wR_factor_ref 0.127
_reflns_Friedel_coverage 0
_reflns_number_gt 4950
_reflns_number_total 5568
_reflns_threshold_expression 'I > 2\s(I)'
_cod_data_source_file c9cc09194g2.cif
_cod_data_source_block new_CCDC1
_cod_original_sg_symbol_H-M 'P 21/n'
_cod_database_code 7126139
_shelx_estimated_absorpt_t_min 0.476
_shelx_estimated_absorpt_t_max 0.594

loop_
_symmetry_equiv_pos_as_xyz
'x, y, z'
'-x+1/2, y+1/2, -z+1/2'
'-x, -y, -z'
'x-1/2, -y-1/2, z-1/2'

loop_
_atom_site_label
_atom_site_type_symbol
_atom_site_fract_x
_atom_site_fract_y
_atom_site_fract_z
_atom_site_U_iso_or_equiv
_atom_site_adp_type
_atom_site_occupancy
_atom_site_site_symmetry_order
_atom_site_calc_flag
_atom_site_refinement_flags_posn
_atom_site_refinement_flags_adp
_atom_site_refinement_flags_occupancy
_atom_site_disorder_assembly
_atom_site_disorder_group
Cl36 Cl 0.09059(5) 0.27131(4) 0.64509(2) 0.05309(17) Uani 1 1 d . . . . .
O18 O 0.92435(11) 0.32151(8) 0.24606(6) 0.0359(3) Uani 1 1 d . . . . .
N1 N 0.72375(12) 0.34837(8) 0.38689(6) 0.0243(3) Uani 1 1 d . . . . .
N19 N 0.84415(15) 0.20686(10) 0.31040(7) 0.0342(3) Uani 1 1 d . . . . .
N4 N 0.67493(13) 0.34972(9) 0.49491(6) 0.0288(3) Uani 1 1 d . . . . .
N2 N 0.82494(13) 0.39352(9) 0.41805(7) 0.0303(3) Uani 1 1 d . . . . .
N29 N 0.56394(13) 0.17992(8) 0.39583(7) 0.0263(3) Uani 1 1 d . . . . .
N3 N 0.79520(14) 0.39358(9) 0.48298(7) 0.0331(3) Uani 1 1 d . . . . .
C33 C 0.40533(15) 0.26673(9) 0.47544(7) 0.0246(3) Uani 1 1 d . . . . .
C34 C 0.28748(16) 0.31651(10) 0.46867(8) 0.0290(3) Uani 1 1 d . . . . .
H34 H 0.2729 0.3501 0.428 0.035 Uiso 1 1 calc R U . . .
N10 N 0.45496(15) 0.56535(9) 0.38241(7) 0.0340(3) Uani 1 1 d . . . . .
C17 C 0.84097(15) 0.28915(11) 0.28554(7) 0.0278(3) Uani 1 1 d . . . . .
C28 C 0.51042(15) 0.26659(9) 0.41786(7) 0.0243(3) Uani 1 1 d . . . . .
H28 H 0.4651 0.2937 0.3768 0.029 Uiso 1 1 calc R U . . .
C5 C 0.63305(15) 0.32241(9) 0.43414(7) 0.0238(3) Uani 1 1 d . . . . .
C36 C 0.21234(17) 0.26895(11) 0.57913(8) 0.0330(4) Uani 1 1 d . . . . .
C8 C 0.58315(16) 0.48096(10) 0.31258(7) 0.0279(3) Uani 1 1 d . . . . .
C16 C 0.44173(16) 0.46056(10) 0.30103(7) 0.0263(3) Uani 1 1 d . . . . .
C6 C 0.71746(15) 0.34215(10) 0.31167(7) 0.0250(3) Uani 1 1 d . . . . .
H6 H 0.6331 0.3084 0.2992 0.03 Uiso 1 1 calc R U . . .
C9 C 0.58527(17) 0.54413(11) 0.36269(8) 0.0329(3) Uani 1 1 d . . . . .
H9 H 0.6658 0.5699 0.3813 0.04 Uiso 1 1 calc R U . . .
C7 C 0.70373(15) 0.43506(10) 0.28141(8) 0.0292(3) Uani 1 1 d . . . . .
H7A H 0.7878 0.4694 0.291 0.035 Uiso 1 1 calc R U . . .
H7B H 0.6915 0.4312 0.231 0.035 Uiso 1 1 calc R U . . .
C35 C 0.18951(16) 0.31835(11) 0.52049(8) 0.0327(3) Uani 1 1 d . . . . .
H35 H 0.109 0.3528 0.5155 0.039 Uiso 1 1 calc R U . . .
C38 C 0.42541(16) 0.21858(11) 0.53557(8) 0.0300(3) Uani 1 1 d . . . . .
H38 H 0.5064 0.1847 0.5412 0.036 Uiso 1 1 calc R U . . .
C12 C 0.22272(17) 0.50913(11) 0.35094(8) 0.0318(3) Uani 1 1 d . . . . .
H12 H 0.1729 0.5455 0.3817 0.038 Uiso 1 1 calc R U . . .
C14 C 0.23193(17) 0.39615(11) 0.26244(9) 0.0349(4) Uani 1 1 d . . . . .
H14 H 0.1839 0.3558 0.2338 0.042 Uiso 1 1 calc R U . . .
C13 C 0.15846(17) 0.44885(11) 0.30880(9) 0.0344(4) Uani 1 1 d . . . . .
H13 H 0.0621 0.4427 0.3111 0.041 Uiso 1 1 calc R U . . .
C15 C 0.37243(17) 0.40165(10) 0.25753(8) 0.0301(3) Uani 1 1 d . . . . .
H15 H 0.4208 0.3664 0.2255 0.036 Uiso 1 1 calc R U . . .
C23 C 0.90720(18) 0.16853(12) 0.48023(10) 0.0399(4) Uani 1 1 d . . . . .
H23 H 0.9408 0.2274 0.4787 0.048 Uiso 1 1 calc R U . . .
C11 C 0.36457(16) 0.51423(10) 0.34637(7) 0.0285(3) Uani 1 1 d . . . . .
C37 C 0.32860(18) 0.21929(11) 0.58768(8) 0.0345(4) Uani 1 1 d . . . . .
H37 H 0.3428 0.186 0.6284 0.041 Uiso 1 1 calc R U . . .
C30 C 0.46062(16) 0.11781(10) 0.36889(8) 0.0284(3) Uani 1 1 d . . . . .
H30 H 0.3865 0.1107 0.4035 0.034 Uiso 1 1 calc R U . . .
C22 C 0.94427(17) 0.10936(12) 0.42886(10) 0.0384(4) Uani 1 1 d . . . . .
C31 C 0.4000(2) 0.15294(13) 0.30282(9) 0.0443(4) Uani 1 1 d . . . . .
H31A H 0.3509 0.2081 0.3121 0.066 Uiso 1 1 calc R U . . .
H31B H 0.3365 0.1092 0.2836 0.066 Uiso 1 1 calc R U . . .
H31C H 0.4731 0.1643 0.2699 0.066 Uiso 1 1 calc R U . . .
C32 C 0.52979(19) 0.02922(12) 0.35771(11) 0.0450(4) Uani 1 1 d . . . . .
H32A H 0.6056 0.0365 0.3257 0.068 Uiso 1 1 calc R U . . .
H32B H 0.4637 -0.0129 0.3386 0.068 Uiso 1 1 calc R U . . .
H32C H 0.5647 0.0068 0.4016 0.068 Uiso 1 1 calc R U . . .
C27 C 0.89108(19) 0.02343(13) 0.43240(11) 0.0462(5) Uani 1 1 d . . . . .
H27 H 0.9135 -0.0184 0.3979 0.055 Uiso 1 1 calc R U . . .
C21 C 1.03649(19) 0.13748(15) 0.37086(11) 0.0475(5) Uani 1 1 d . . . . .
H21A H 1.11 0.0932 0.3655 0.057 Uiso 1 1 calc R U . . .
H21B H 1.0796 0.1947 0.3827 0.057 Uiso 1 1 calc R U . . .
C24 C 0.82178(19) 0.14345(14) 0.53393(10) 0.0453(4) Uani 1 1 d . . . . .
H24 H 0.7985 0.185 0.5685 0.054 Uiso 1 1 calc R U . . .
C20 C 0.9600(2) 0.14696(13) 0.30335(10) 0.0441(4) Uani 1 1 d . . . . .
H20A H 1.0226 0.17 0.2679 0.053 Uiso 1 1 calc R U . . .
H20B H 0.9271 0.0882 0.2881 0.053 Uiso 1 1 calc R U . . .
C26 C 0.8054(2) -0.00131(14) 0.48614(12) 0.0501(5) Uani 1 1 d . . . . .
H26 H 0.7703 -0.0598 0.4878 0.06 Uiso 1 1 calc R U . . .
C25 C 0.7712(2) 0.05842(14) 0.53681(11) 0.0493(5) Uani 1 1 d . . . . .
H25 H 0.7133 0.0411 0.5734 0.059 Uiso 1 1 calc R U . . .
H19 H 0.771(2) 0.1901(15) 0.3365(12) 0.050(6) Uiso 1 1 d . . . . .
H29 H 0.605(2) 0.1559(14) 0.4312(11) 0.040(5) Uiso 1 1 d . . . . .
H10 H 0.429(2) 0.5991(15) 0.4138(11) 0.044(6) Uiso 1 1 d . . . . .

loop_
_atom_site_aniso_label
_atom_site_aniso_U_11
_atom_site_aniso_U_22
_atom_site_aniso_U_33
_atom_site_aniso_U_23
_atom_site_aniso_U_13
_atom_site_aniso_U_12
Cl36 0.0470(3) 0.0790(4) 0.0336(2) -0.0062(2) 0.0202(2) -0.0109(2)
O18 0.0309(6) 0.0487(7) 0.0282(6) -0.0056(5) 0.0079(5) -0.0066(5)
N1 0.0262(6) 0.0281(6) 0.0185(6) -0.0039(4) 0.0002(5) -0.0056(5)
N19 0.0354(7) 0.0369(7) 0.0302(7) -0.0039(6) 0.0043(6) 0.0029(6)
N4 0.0337(7) 0.0325(7) 0.0202(6) -0.0059(5) -0.0005(5) -0.0045(5)
N2 0.0308(7) 0.0344(7) 0.0257(6) -0.0071(5) -0.0006(5) -0.0084(5)
N29 0.0274(6) 0.0284(6) 0.0232(6) -0.0051(5) 0.0005(5) -0.0032(5)
N3 0.0367(7) 0.0372(7) 0.0253(6) -0.0078(5) 0.0000(5) -0.0084(6)
C33 0.0283(7) 0.0262(7) 0.0193(7) -0.0027(5) 0.0007(5) -0.0051(6)
C34 0.0314(8) 0.0325(8) 0.0232(7) 0.0011(6) -0.0002(6) -0.0028(6)
N10 0.0413(8) 0.0335(7) 0.0272(7) -0.0101(6) -0.0004(6) -0.0003(6)
C17 0.0252(7) 0.0393(8) 0.0189(6) -0.0085(6) -0.0018(6) -0.0057(6)
C28 0.0275(7) 0.0262(7) 0.0192(6) -0.0015(5) 0.0003(5) -0.0030(6)
C5 0.0277(7) 0.0248(7) 0.0191(6) -0.0031(5) 0.0011(5) -0.0009(5)
C36 0.0346(8) 0.0408(9) 0.0238(7) -0.0070(6) 0.0079(6) -0.0121(7)
C8 0.0328(8) 0.0284(7) 0.0225(7) 0.0012(6) 0.0004(6) -0.0043(6)
C16 0.0330(8) 0.0253(7) 0.0206(6) 0.0023(5) 0.0002(6) -0.0010(6)
C6 0.0268(7) 0.0318(7) 0.0165(6) -0.0029(5) 0.0007(5) -0.0054(6)
C9 0.0371(8) 0.0335(8) 0.0281(8) -0.0034(6) -0.0030(6) -0.0067(7)
C7 0.0305(8) 0.0336(8) 0.0235(7) 0.0021(6) 0.0032(6) -0.0056(6)
C35 0.0268(7) 0.0404(9) 0.0309(8) -0.0059(7) 0.0029(6) -0.0033(6)
C38 0.0336(8) 0.0332(8) 0.0234(7) 0.0010(6) 0.0014(6) -0.0004(6)
C12 0.0365(8) 0.0335(8) 0.0253(7) 0.0022(6) 0.0018(6) 0.0073(6)
C14 0.0369(9) 0.0329(8) 0.0347(8) -0.0024(6) -0.0092(7) -0.0017(7)
C13 0.0302(8) 0.0380(9) 0.0350(8) 0.0060(7) -0.0049(7) 0.0007(7)
C15 0.0373(8) 0.0281(7) 0.0248(7) -0.0032(6) -0.0026(6) 0.0002(6)
C23 0.0368(9) 0.0367(9) 0.0461(10) 0.0027(7) -0.0085(7) -0.0019(7)
C11 0.0386(8) 0.0267(7) 0.0202(7) 0.0004(5) -0.0007(6) 0.0009(6)
C37 0.0448(9) 0.0376(8) 0.0210(7) 0.0021(6) 0.0026(7) -0.0083(7)
C30 0.0305(8) 0.0307(8) 0.0241(7) -0.0053(6) 0.0024(6) -0.0065(6)
C22 0.0306(8) 0.0422(9) 0.0424(9) 0.0030(7) -0.0108(7) 0.0007(7)
C31 0.0569(11) 0.0471(10) 0.0289(8) -0.0023(7) -0.0105(8) -0.0159(9)
C32 0.0418(10) 0.0367(9) 0.0565(11) -0.0183(8) -0.0025(8) -0.0031(8)
C27 0.0449(10) 0.0411(10) 0.0523(11) -0.0036(8) -0.0200(9) 0.0035(8)
C21 0.0359(9) 0.0569(12) 0.0495(11) 0.0016(9) -0.0025(8) 0.0055(8)
C24 0.0419(10) 0.0495(11) 0.0445(10) 0.0039(8) -0.0048(8) 0.0044(8)
C20 0.0488(10) 0.0460(10) 0.0376(9) -0.0087(8) 0.0050(8) 0.0135(8)
C26 0.0460(10) 0.0429(10) 0.0611(12) 0.0127(9) -0.0183(9) -0.0103(8)
C25 0.0402(10) 0.0535(12) 0.0540(12) 0.0176(9) -0.0065(9) -0.0035(8)

loop_
_atom_type_symbol
_atom_type_description
_atom_type_scat_dispersion_real
_atom_type_scat_dispersion_imag
_atom_type_scat_source
C C 0.0181 0.0091 'International Tables Vol C Tables 4.2.6.8 and 6.1.1.4'
H H 0 0 'International Tables Vol C Tables 4.2.6.8 and 6.1.1.4'
N N 0.0311 0.018 'International Tables Vol C Tables 4.2.6.8 and 6.1.1.4'
O O 0.0492 0.0322 'International Tables Vol C Tables 4.2.6.8 and 6.1.1.4'
Cl Cl 0.3639 0.7018 'International Tables Vol C Tables 4.2.6.8 and 6.1.1.4'

loop_
_geom_angle_atom_site_label_1
_geom_angle_atom_site_label_2
_geom_angle_atom_site_label_3
_geom_angle
_geom_angle_site_symmetry_1
_geom_angle_site_symmetry_3
_geom_angle_publ_flag
C5 N1 N2 109.17(11) . . ?
C5 N1 C6 129.90(12) . . ?
N2 N1 C6 120.56(12) . . ?
C17 N19 C20 124.08(15) . . ?
C17 N19 H19 116.2(14) . . ?
C20 N19 H19 119.5(14) . . ?
C5 N4 N3 105.19(12) . . ?
N3 N2 N1 105.67(12) . . ?
C30 N29 C28 115.10(12) . . ?
C30 N29 H29 109.1(14) . . ?
C28 N29 H29 107.7(14) . . ?
N2 N3 N4 111.24(12) . . ?
C34 C33 C38 118.55(14) . . ?
C34 C33 C28 119.79(13) . . ?
C38 C33 C28 121.66(14) . . ?
C33 C34 C35 121.25(14) . . ?
C33 C34 H34 119.4 . . ?
C35 C34 H34 119.4 . . ?
C11 N10 C9 108.95(13) . . ?
C11 N10 H10 121.3(15) . . ?
C9 N10 H10 129.4(15) . . ?
O18 C17 N19 125.77(15) . . ?
O18 C17 C6 121.82(15) . . ?
N19 C17 C6 112.41(13) . . ?
N29 C28 C5 105.97(12) . . ?
N29 C28 C33 117.20(12) . . ?
C5 C28 C33 112.75(11) . . ?
N29 C28 H28 106.8 . . ?
C5 C28 H28 106.8 . . ?
C33 C28 H28 106.8 . . ?
N4 C5 N1 108.71(12) . . ?
N4 C5 C28 127.65(13) . . ?
N1 C5 C28 123.53(12) . . ?
C37 C36 C35 121.69(15) . . ?
C37 C36 Cl36 119.24(13) . . ?
C35 C36 Cl36 119.06(13) . . ?
C9 C8 C16 105.80(14) . . ?
C9 C8 C7 127.14(15) . . ?
C16 C8 C7 126.76(13) . . ?
C15 C16 C11 118.75(14) . . ?
C15 C16 C8 133.98(15) . . ?
C11 C16 C8 107.27(13) . . ?
N1 C6 C7 109.18(12) . . ?
N1 C6 C17 109.56(12) . . ?
C7 C6 C17 114.70(12) . . ?
N1 C6 H6 107.7 . . ?
C7 C6 H6 107.7 . . ?
C17 C6 H6 107.7 . . ?
C8 C9 N10 110.70(14) . . ?
C8 C9 H9 124.7 . . ?
N10 C9 H9 124.7 . . ?
C8 C7 C6 109.64(12) . . ?
C8 C7 H7A 109.7 . . ?
C6 C7 H7A 109.7 . . ?
C8 C7 H7B 109.7 . . ?
C6 C7 H7B 109.7 . . ?
H7A C7 H7B 108.2 . . ?
C36 C35 C34 118.54(15) . . ?
C36 C35 H35 120.7 . . ?
C34 C35 H35 120.7 . . ?
C33 C38 C37 121.03(15) . . ?
C33 C38 H38 119.5 . . ?
C37 C38 H38 119.5 . . ?
C13 C12 C11 116.78(15) . . ?
C13 C12 H12 121.6 . . ?
C11 C12 H12 121.6 . . ?
C15 C14 C13 121.63(15) . . ?
C15 C14 H14 119.2 . . ?
C13 C14 H14 119.2 . . ?
C12 C13 C14 121.61(15) . . ?
C12 C13 H13 119.2 . . ?
C14 C13 H13 119.2 . . ?
C14 C15 C16 118.35(15) . . ?
C14 C15 H15 120.8 . . ?
C16 C15 H15 120.8 . . ?
C22 C23 C24 121.62(18) . . ?
C22 C23 H23 119.2 . . ?
C24 C23 H23 119.2 . . ?
N10 C11 C12 129.88(14) . . ?
N10 C11 C16 107.25(14) . . ?
C12 C11 C16 122.84(14) . . ?
C36 C37 C38 118.93(15) . . ?
C36 C37 H37 120.5 . . ?
C38 C37 H37 120.5 . . ?
N29 C30 C31 110.16(13) . . ?
N29 C30 C32 107.86(13) . . ?
C31 C30 C32 111.21(14) . . ?
N29 C30 H30 109.2 . . ?
C31 C30 H30 109.2 . . ?
C32 C30 H30 109.2 . . ?
C23 C22 C27 117.48(18) . . ?
C23 C22 C21 121.08(17) . . ?
C27 C22 C21 121.43(18) . . ?
C30 C31 H31A 109.5 . . ?
C30 C31 H31B 109.5 . . ?
H31A C31 H31B 109.5 . . ?
C30 C31 H31C 109.5 . . ?
H31A C31 H31C 109.5 . . ?
H31B C31 H31C 109.5 . . ?
C30 C32 H32A 109.5 . . ?
C30 C32 H32B 109.5 . . ?
H32A C32 H32B 109.5 . . ?
C30 C32 H32C 109.5 . . ?
H32A C32 H32C 109.5 . . ?
H32B C32 H32C 109.5 . . ?
C26 C27 C22 120.70(19) . . ?
C26 C27 H27 119.6 . . ?
C22 C27 H27 119.6 . . ?
C22 C21 C20 112.33(16) . . ?
C22 C21 H21A 109.1 . . ?
C20 C21 H21A 109.1 . . ?
C22 C21 H21B 109.1 . . ?
C20 C21 H21B 109.1 . . ?
H21A C21 H21B 107.9 . . ?
C25 C24 C23 120.1(2) . . ?
C25 C24 H24 120 . . ?
C23 C24 H24 120 . . ?
N19 C20 C21 110.95(15) . . ?
N19 C20 H20A 109.4 . . ?
C21 C20 H20A 109.4 . . ?
N19 C20 H20B 109.4 . . ?
C21 C20 H20B 109.4 . . ?
H20A C20 H20B 108 . . ?
C25 C26 C27 120.68(19) . . ?
C25 C26 H26 119.7 . . ?
C27 C26 H26 119.7 . . ?
C24 C25 C26 119.4(2) . . ?
C24 C25 H25 120.3 . . ?
C26 C25 H25 120.3 . . ?

loop_
_geom_bond_atom_site_label_1
_geom_bond_atom_site_label_2
_geom_bond_distance
_geom_bond_site_symmetry_2
_geom_bond_publ_flag
Cl36 C36 1.7595(16) . ?
O18 C17 1.2274(19) . ?
N1 C5 1.3423(19) . ?
N1 N2 1.3454(17) . ?
N1 C6 1.4693(17) . ?
N19 C17 1.336(2) . ?
N19 C20 1.459(2) . ?
N19 H19 0.92(2) . ?
N4 C5 1.3168(18) . ?
N4 N3 1.3735(19) . ?
N2 N3 1.2999(19) . ?
N29 C30 1.4751(19) . ?
N29 C28 1.4765(19) . ?
N29 H29 0.88(2) . ?
C33 C34 1.384(2) . ?
C33 C38 1.392(2) . ?
C33 C28 1.528(2) . ?
C34 C35 1.398(2) . ?
C34 H34 0.95 . ?
N10 C11 1.366(2) . ?
N10 C9 1.374(2) . ?
N10 H10 0.84(2) . ?
C17 C6 1.541(2) . ?
C28 C5 1.5009(19) . ?
C28 H28 1 . ?
C36 C37 1.374(3) . ?
C36 C35 1.382(2) . ?
C8 C9 1.366(2) . ?
C8 C16 1.436(2) . ?
C8 C7 1.502(2) . ?
C16 C15 1.402(2) . ?
C16 C11 1.421(2) . ?
C6 C7 1.529(2) . ?
C6 H6 1 . ?
C9 H9 0.95 . ?
C7 H7A 0.99 . ?
C7 H7B 0.99 . ?
C35 H35 0.95 . ?
C38 C37 1.394(2) . ?
C38 H38 0.95 . ?
C12 C13 1.376(2) . ?
C12 C11 1.396(2) . ?
C12 H12 0.95 . ?
C14 C15 1.383(2) . ?
C14 C13 1.406(2) . ?
C14 H14 0.95 . ?
C13 H13 0.95 . ?
C15 H15 0.95 . ?
C23 C22 1.392(3) . ?
C23 C24 1.397(3) . ?
C23 H23 0.95 . ?
C37 H37 0.95 . ?
C30 C31 1.511(2) . ?
C30 C32 1.518(2) . ?
C30 H30 1 . ?
C22 C27 1.402(3) . ?
C22 C21 1.512(3) . ?
C31 H31A 0.98 . ?
C31 H31B 0.98 . ?
C31 H31C 0.98 . ?
C32 H32A 0.98 . ?
C32 H32B 0.98 . ?
C32 H32C 0.98 . ?
C27 C26 1.397(3) . ?
C27 H27 0.95 . ?
C21 C20 1.516(3) . ?
C21 H21A 0.99 . ?
C21 H21B 0.99 . ?
C24 C25 1.379(3) . ?
C24 H24 0.95 . ?
C20 H20A 0.99 . ?
C20 H20B 0.99 . ?
C26 C25 1.381(3) . ?
C26 H26 0.95 . ?
C25 H25 0.95 . ?

loop_
_geom_torsion_atom_site_label_1
_geom_torsion_atom_site_label_2
_geom_torsion_atom_site_label_3
_geom_torsion_atom_site_label_4
_geom_torsion
_geom_torsion_site_symmetry_1
_geom_torsion_site_symmetry_2
_geom_torsion_site_symmetry_3
_geom_torsion_site_symmetry_4
_geom_torsion_publ_flag
C5 N1 N2 N3 0.57(17) . . . . ?
C6 N1 N2 N3 174.31(13) . . . . ?
N1 N2 N3 N4 -0.58(17) . . . . ?
C5 N4 N3 N2 0.36(17) . . . . ?
C38 C33 C34 C35 -0.5(2) . . . . ?
C28 C33 C34 C35 -179.77(13) . . . . ?
C20 N19 C17 O18 10.6(2) . . . . ?
C20 N19 C17 C6 -169.71(14) . . . . ?
C30 N29 C28 C5 -172.65(12) . . . . ?
C30 N29 C28 C33 60.53(17) . . . . ?
C34 C33 C28 N29 -132.93(14) . . . . ?
C38 C33 C28 N29 47.83(19) . . . . ?
C34 C33 C28 C5 103.64(15) . . . . ?
C38 C33 C28 C5 -75.60(17) . . . . ?
N3 N4 C5 N1 0.01(16) . . . . ?
N3 N4 C5 C28 176.37(14) . . . . ?
N2 N1 C5 N4 -0.37(17) . . . . ?
C6 N1 C5 N4 -173.33(14) . . . . ?
N2 N1 C5 C28 -176.90(13) . . . . ?
C6 N1 C5 C28 10.1(2) . . . . ?
N29 C28 C5 N4 -110.16(16) . . . . ?
C33 C28 C5 N4 19.3(2) . . . . ?
N29 C28 C5 N1 65.69(17) . . . . ?
C33 C28 C5 N1 -164.84(13) . . . . ?
C9 C8 C16 C15 -179.21(17) . . . . ?
C7 C8 C16 C15 -5.2(3) . . . . ?
C9 C8 C16 C11 -0.11(17) . . . . ?
C7 C8 C16 C11 173.90(14) . . . . ?
C5 N1 C6 C7 111.46(16) . . . . ?
N2 N1 C6 C7 -60.81(17) . . . . ?
C5 N1 C6 C17 -122.16(16) . . . . ?
N2 N1 C6 C17 65.57(17) . . . . ?
O18 C17 C6 N1 -119.89(14) . . . . ?
N19 C17 C6 N1 60.39(16) . . . . ?
O18 C17 C6 C7 3.29(19) . . . . ?
N19 C17 C6 C7 -176.43(12) . . . . ?
C16 C8 C9 N10 -0.86(18) . . . . ?
C7 C8 C9 N10 -174.83(14) . . . . ?
C11 N10 C9 C8 1.54(19) . . . . ?
C9 C8 C7 C6 102.56(18) . . . . ?
C16 C8 C7 C6 -70.20(19) . . . . ?
N1 C6 C7 C8 -54.60(15) . . . . ?
C17 C6 C7 C8 -177.99(12) . . . . ?
C37 C36 C35 C34 0.6(2) . . . . ?
Cl36 C36 C35 C34 179.49(12) . . . . ?
C33 C34 C35 C36 -0.2(2) . . . . ?
C34 C33 C38 C37 0.8(2) . . . . ?
C28 C33 C38 C37 -179.97(14) . . . . ?
C11 C12 C13 C14 -1.2(2) . . . . ?
C15 C14 C13 C12 0.7(3) . . . . ?
C13 C14 C15 C16 1.0(2) . . . . ?
C11 C16 C15 C14 -2.3(2) . . . . ?
C8 C16 C15 C14 176.77(16) . . . . ?
C9 N10 C11 C12 176.71(16) . . . . ?
C9 N10 C11 C16 -1.55(17) . . . . ?
C13 C12 C11 N10 -178.16(16) . . . . ?
C13 C12 C11 C16 -0.1(2) . . . . ?
C15 C16 C11 N10 -179.72(14) . . . . ?
C8 C16 C11 N10 1.01(16) . . . . ?
C15 C16 C11 C12 1.9(2) . . . . ?
C8 C16 C11 C12 -177.40(14) . . . . ?
C35 C36 C37 C38 -0.3(2) . . . . ?
Cl36 C36 C37 C38 -179.23(12) . . . . ?
C33 C38 C37 C36 -0.4(2) . . . . ?
C28 N29 C30 C31 65.75(17) . . . . ?
C28 N29 C30 C32 -172.71(13) . . . . ?
C24 C23 C22 C27 0.8(3) . . . . ?
C24 C23 C22 C21 179.79(16) . . . . ?
C23 C22 C27 C26 -0.7(3) . . . . ?
C21 C22 C27 C26 -179.62(17) . . . . ?
C23 C22 C21 C20 -107.4(2) . . . . ?
C27 C22 C21 C20 71.6(2) . . . . ?
C22 C23 C24 C25 -0.4(3) . . . . ?
C17 N19 C20 C21 105.94(19) . . . . ?
C22 C21 C20 N19 54.6(2) . . . . ?
C22 C27 C26 C25 0.1(3) . . . . ?
C23 C24 C25 C26 -0.2(3) . . . . ?
C27 C26 C25 C24 0.4(3) . . . . ?
